data_2205158
loop_
_publ_author_name
'Sun, Yu-Xi'

_publ_section_title
;
 [4-Bromo-2-(pyridin-2-ylmethyliminomethyl)phenolato](methanol)copper(II)
 perchlorate
;
_journal_issue 2
_journal_name_full 'Acta Crystallographica Section E'
_journal_page_first m338
_journal_page_last m340
_journal_paper_doi 10.1107/S1600536805001194
_journal_volume 61
_journal_year 2005
_chemical_formula_iupac '[Cu (C13 H10 Br N2 O) (C H4 O)] Cl O4'
_chemical_formula_moiety 'C14 H14 Br Cu N2 O2 +, Cl O4 -'
_chemical_formula_sum 'C14 H14 Br Cl Cu N2 O6'
_chemical_formula_weight 485.17
_chemical_name_systematic
;
[4-Bromo-2-(pyridin-2-ylmethylaminomethyl)phenolato](methanol)copper(II)
perchlorate
;
_space_group_IT_number 14
_symmetry_cell_setting monoclinic
_symmetry_space_group_name_Hall '-P 2yn'
_symmetry_space_group_name_H-M 'P 1 21/n 1'
_atom_sites_solution_hydrogens geom
_atom_sites_solution_primary direct
_atom_sites_solution_secondary difmap
_audit_creation_method SHELXL-97
_cell_angle_alpha 90.00
_cell_angle_beta 95.93(2)
_cell_angle_gamma 90.00
_cell_formula_units_Z 4
_cell_length_a 7.204(2)
_cell_length_b 19.175(2)
_cell_length_c 12.716(2)
_cell_measurement_reflns_used 3964
_cell_measurement_temperature 295(2)
_cell_measurement_theta_max 23.303
_cell_measurement_theta_min 2.666
_cell_volume 1747.1(6)
_computing_cell_refinement SMART
_computing_data_collection 'SMART (Bruker, 2002)'
_computing_data_reduction 'SAINT (Bruker, 2002)'
_computing_molecular_graphics 'SHELXTL (Bruker, 2002)'
_computing_publication_material SHELXTL
_computing_structure_refinement 'SHELXL97 (Sheldrick, 1997)'
_computing_structure_solution 'SHELXS97 (Sheldrick, 1997)'
_diffrn_ambient_temperature 295(2)
_diffrn_measured_fraction_theta_full 0.995
_diffrn_measured_fraction_theta_max 0.995
_diffrn_measurement_device_type 'Bruker SMART APEX area-detector'
_diffrn_measurement_method \w
_diffrn_radiation_monochromator graphite
_diffrn_radiation_source 'fine-focus sealed tube'
_diffrn_radiation_type MoK\a
_diffrn_radiation_wavelength 0.71073
_diffrn_reflns_av_R_equivalents 0.0416
_diffrn_reflns_av_sigmaI/netI 0.0405
_diffrn_reflns_limit_h_max 9
_diffrn_reflns_limit_h_min -9
_diffrn_reflns_limit_k_max 24
_diffrn_reflns_limit_k_min -24
_diffrn_reflns_limit_l_max 16
_diffrn_reflns_limit_l_min -16
_diffrn_reflns_number 19666
_diffrn_reflns_theta_full 27.50
_diffrn_reflns_theta_max 27.50
_diffrn_reflns_theta_min 1.93
_diffrn_standards_decay_% 0
_diffrn_standards_number 0
_exptl_absorpt_coefficient_mu 3.723
_exptl_absorpt_correction_T_max 0.6237
_exptl_absorpt_correction_T_min 0.4947
_exptl_absorpt_correction_type multi-scan
_exptl_absorpt_process_details '(SADABS; Sheldrick, 1996)'
_exptl_crystal_colour blue
_exptl_crystal_density_diffrn 1.844
_exptl_crystal_density_method 'not measured'
_exptl_crystal_description block
_exptl_crystal_F_000 964
_exptl_crystal_size_max 0.22
_exptl_crystal_size_mid 0.21
_exptl_crystal_size_min 0.14
_refine_diff_density_max 0.894
_refine_diff_density_min -0.644
_refine_ls_extinction_method none
_refine_ls_goodness_of_fit_ref 1.028
_refine_ls_hydrogen_treatment mixed
_refine_ls_matrix_type full
_refine_ls_number_parameters 268
_refine_ls_number_reflns 3994
_refine_ls_number_restraints 76
_refine_ls_restrained_S_all 1.044
_refine_ls_R_factor_all 0.0652
_refine_ls_R_factor_gt 0.0410
_refine_ls_shift/su_max 0.000
_refine_ls_shift/su_mean 0.000
_refine_ls_structure_factor_coef Fsqd
_refine_ls_weighting_details 'calc w = 1/[\s^2^(Fo^2^)+(0.0404P)^2^+1.3881P] where P = (Fo^2^+2Fc^2^)/3'
_refine_ls_weighting_scheme calc
_refine_ls_wR_factor_gt 0.0919
_refine_ls_wR_factor_ref 0.1034
_reflns_number_gt 2920
_reflns_number_total 3994
_reflns_threshold_expression I>2\s(I)
_cod_data_source_file su6157.cif
_cod_data_source_block I
_cod_depositor_comments
;
The following automatic conversions were performed:
'_exptl_absorpt_correction_type' value 'Multi-scan' changed to
'multi-scan' according to
'/home/saulius/struct/CIF-dictionaries/cif_core.dic' dictionary named
'cif_core.dic' version 2.4.1 from 2010-06-29.

Automatic conversion script
Id: cif_fix_enum 1527 2010-12-29 10:47:43Z saulius 

The following automatic conversions were performed:

'_exptl_absorpt_correction_type' value 'Multi-scan' changed to
'multi-scan' according to
/home/saulius/struct/CIF-dictionaries/cif_core.dic dictionary named
'cif_core.dic' version 2.4.1 from 2010-06-29.

Automatic conversion script
Id: cif_fix_values 1715 2011-07-08 13:25:40Z adriana 
;
_cod_original_cell_volume 1747.2(6)
_cod_original_sg_symbol_H-M 'P 21/n'
_cod_database_code 2205158
_cod_database_fobs_code 2205158

loop_
_symmetry_equiv_pos_as_xyz
'x, y, z'
'-x+1/2, y+1/2, -z+1/2'
'-x, -y, -z'
'x-1/2, -y-1/2, z-1/2'

loop_
_atom_site_label
_atom_site_fract_x
_atom_site_fract_y
_atom_site_fract_z
_atom_site_U_iso_or_equiv
_atom_site_adp_type
_atom_site_calc_flag
_atom_site_refinement_flags
_atom_site_occupancy
_atom_site_disorder_assembly
_atom_site_disorder_group
_atom_site_type_symbol
Cu1 0.36089(6) 0.12246(2) 0.50968(3) 0.03977(13) Uani d . 1 . . Cu
Br1 0.20435(8) 0.06398(3) 1.06586(3) 0.0872(2) Uani d . 1 . . Br
Cl1 0.84688(13) 0.15856(5) 0.45612(7) 0.0536(2) Uani d D 1 . . Cl
O1 0.3857(3) 0.05105(11) 0.61400(18) 0.0471(6) Uani d . 1 . . O
O2 0.3592(4) 0.05019(13) 0.39674(19) 0.0475(6) Uani d D 1 . . O
O3 0.7047(9) 0.1411(7) 0.5222(7) 0.064(3) Uani d PD 0.476(18) A 1 O
O4 0.9173(14) 0.2274(3) 0.4870(7) 0.066(2) Uani d PD 0.476(18) A 1 O
O5 0.7856(19) 0.1558(8) 0.3484(5) 0.082(4) Uani d PD 0.476(18) A 1 O
O6 1.0004(13) 0.1119(6) 0.4835(10) 0.066(3) Uani d PD 0.476(18) A 1 O
O3' 0.6921(8) 0.1121(5) 0.4705(12) 0.078(3) Uani d PD 0.524(18) A 2 O
O4' 0.792(3) 0.2274(3) 0.4820(7) 0.100(5) Uani d PD 0.524(18) A 2 O
O5' 0.8727(19) 0.1574(6) 0.3451(5) 0.077(3) Uani d PD 0.524(18) A 2 O
O6' 1.0062(13) 0.1328(7) 0.5170(10) 0.081(4) Uani d PD 0.524(18) A 2 O
N1 0.3436(4) 0.19637(14) 0.6123(2) 0.0447(7) Uani d . 1 . . N
N2 0.3401(4) 0.20136(14) 0.4081(2) 0.0437(7) Uani d . 1 . . N
C1 0.3151(5) 0.12148(18) 0.7624(3) 0.0440(8) Uani d . 1 . . C
C2 0.3435(5) 0.05696(17) 0.7126(3) 0.0416(8) Uani d . 1 . . C
C3 0.3287(6) -0.0040(2) 0.7720(3) 0.0590(10) Uani d . 1 . . C
H3 0.3457 -0.0471 0.7407 0.071 Uiso calc R 1 . . H
C4 0.2896(6) -0.0015(2) 0.8756(3) 0.0626(11) Uani d . 1 . . C
H4 0.2811 -0.0426 0.9137 0.075 Uiso calc R 1 . . H
C5 0.2632(6) 0.0617(2) 0.9228(3) 0.0578(10) Uani d . 1 . . C
C6 0.2755(5) 0.1221(2) 0.8685(3) 0.0544(9) Uani d . 1 . . C
H6 0.2575 0.1644 0.9018 0.065 Uiso calc R 1 . . H
C7 0.3197(5) 0.18780(18) 0.7098(3) 0.0491(9) Uani d . 1 . . C
H7 0.3039 0.2276 0.7497 0.059 Uiso calc R 1 . . H
C8 0.3382(6) 0.26706(19) 0.5687(3) 0.0625(11) Uani d . 1 . . C
H8A 0.4495 0.2922 0.5962 0.075 Uiso calc R 1 . . H
H8B 0.2307 0.2917 0.5901 0.075 Uiso calc R 1 . . H
C9 0.3269(5) 0.26451(19) 0.4506(3) 0.0487(9) Uani d . 1 . . C
C11 0.3085(6) 0.3241(2) 0.3893(4) 0.0681(12) Uani d . 1 . . C
H11 0.2979 0.3676 0.4205 0.082 Uiso calc R 1 . . H
C12 0.3060(7) 0.3180(2) 0.2820(4) 0.0786(14) Uani d . 1 . . C
H12 0.2938 0.3575 0.2394 0.094 Uiso calc R 1 . . H
C13 0.3215(6) 0.2535(2) 0.2376(4) 0.0710(12) Uani d . 1 . . C
H13 0.3204 0.2485 0.1648 0.085 Uiso calc R 1 . . H
C14 0.3387(5) 0.1962(2) 0.3030(3) 0.0568(10) Uani d . 1 . . C
H14 0.3498 0.1523 0.2731 0.068 Uiso calc R 1 . . H
C15 0.1877(7) 0.0141(2) 0.3553(4) 0.0795(14) Uani d . 1 . . C
H15A 0.1368 -0.0102 0.4117 0.119 Uiso calc R 1 . . H
H15B 0.2155 -0.0186 0.3019 0.119 Uiso calc R 1 . . H
H15C 0.0985 0.0476 0.3250 0.119 Uiso calc R 1 . . H
H2 0.453(4) 0.0243(18) 0.397(3) 0.064(13) Uiso d D 1 . . H

loop_
_atom_site_aniso_label
_atom_site_aniso_U_11
_atom_site_aniso_U_22
_atom_site_aniso_U_33
_atom_site_aniso_U_12
_atom_site_aniso_U_13
_atom_site_aniso_U_23
Cu1 0.0481(2) 0.0337(2) 0.0385(2) 0.00449(18) 0.00920(17) 0.00136(17)
Br1 0.1068(4) 0.1173(5) 0.0410(2) 0.0131(3) 0.0238(2) -0.0002(2)
Cl1 0.0524(5) 0.0511(5) 0.0583(6) -0.0006(4) 0.0111(4) 0.0032(4)
O1 0.0673(16) 0.0381(13) 0.0378(13) 0.0117(11) 0.0152(11) 0.0016(10)
O2 0.0577(16) 0.0429(14) 0.0428(14) 0.0097(12) 0.0100(12) -0.0029(11)
O3 0.038(3) 0.094(7) 0.063(5) -0.001(4) 0.013(3) 0.000(4)
O4 0.057(5) 0.051(4) 0.090(5) 0.007(3) 0.013(4) -0.007(3)
O5 0.087(8) 0.108(7) 0.051(4) -0.019(7) 0.000(4) -0.012(4)
O6 0.040(4) 0.061(5) 0.097(9) 0.005(4) 0.009(4) -0.003(5)
O3' 0.044(3) 0.068(5) 0.122(9) -0.006(3) 0.010(4) 0.010(5)
O4' 0.170(14) 0.048(4) 0.084(5) 0.014(5) 0.017(6) -0.009(3)
O5' 0.089(8) 0.083(5) 0.057(4) 0.004(6) 0.000(4) 0.007(4)
O6' 0.055(5) 0.122(9) 0.062(6) -0.025(5) -0.015(4) 0.010(6)
N1 0.0503(17) 0.0353(15) 0.0483(17) -0.0019(13) 0.0049(14) -0.0021(12)
N2 0.0391(15) 0.0419(16) 0.0503(17) 0.0026(12) 0.0066(13) 0.0068(13)
C1 0.0444(18) 0.0454(19) 0.0427(19) 0.0009(16) 0.0070(15) -0.0080(15)
C2 0.0410(18) 0.0461(19) 0.0385(18) 0.0031(15) 0.0083(14) 0.0002(15)
C3 0.083(3) 0.047(2) 0.050(2) 0.011(2) 0.020(2) 0.0009(17)
C4 0.083(3) 0.060(3) 0.048(2) 0.008(2) 0.024(2) 0.0109(19)
C5 0.061(2) 0.077(3) 0.0365(19) 0.006(2) 0.0113(17) -0.0031(19)
C6 0.059(2) 0.057(2) 0.048(2) 0.0010(19) 0.0115(18) -0.0115(18)
C7 0.055(2) 0.0403(19) 0.052(2) 0.0009(16) 0.0068(17) -0.0134(16)
C8 0.083(3) 0.035(2) 0.070(3) -0.0022(19) 0.007(2) -0.0002(18)
C9 0.0392(19) 0.042(2) 0.064(2) -0.0033(15) 0.0042(17) 0.0088(17)
C11 0.079(3) 0.044(2) 0.081(3) 0.001(2) 0.004(2) 0.010(2)
C12 0.088(3) 0.059(3) 0.087(4) -0.004(2) -0.002(3) 0.035(3)
C13 0.080(3) 0.075(3) 0.058(3) -0.002(2) 0.004(2) 0.023(2)
C14 0.063(2) 0.055(2) 0.052(2) 0.0024(19) 0.0068(19) 0.0137(18)
C15 0.101(4) 0.067(3) 0.070(3) 0.015(3) 0.007(3) -0.003(2)

loop_
_atom_type_symbol
_atom_type_description
_atom_type_scat_dispersion_real
_atom_type_scat_dispersion_imag
_atom_type_scat_source
C C 0.0033 0.0016 'International Tables Vol C Tables 4.2.6.8 and 6.1.1.4'
H H 0.0000 0.0000 'International Tables Vol C Tables 4.2.6.8 and 6.1.1.4'
N N 0.0061 0.0033 'International Tables Vol C Tables 4.2.6.8 and 6.1.1.4'
O O 0.0106 0.0060 'International Tables Vol C Tables 4.2.6.8 and 6.1.1.4'
Cl Cl 0.1484 0.1585 'International Tables Vol C Tables 4.2.6.8 and 6.1.1.4'
Br Br -0.2901 2.4595 'International Tables Vol C Tables 4.2.6.8 and 6.1.1.4'
Cu Cu 0.3201 1.2651 'International Tables Vol C Tables 4.2.6.8 and 6.1.1.4'

loop_
_geom_angle_atom_site_label_1
_geom_angle_atom_site_label_2
_geom_angle_atom_site_label_3
_geom_angle
_geom_angle_publ_flag
O1 Cu1 N1 93.71(11) y
O1 Cu1 N2 176.32(11) y
N1 Cu1 N2 82.83(12) y
O1 Cu1 O2 89.72(10) y
N1 Cu1 O2 174.94(11) y
N2 Cu1 O2 93.82(11) y
O5 Cl1 O6' 133.2(7) ?
O5 Cl1 O4' 101.2(7) ?
O6' Cl1 O4' 115.4(5) ?
O5 Cl1 O3 113.2(5) ?
O6' Cl1 O3 100.8(7) ?
O4' Cl1 O3 81.2(5) ?
O5 Cl1 O6 111.9(6) ?
O4' Cl1 O6 138.2(6) ?
O3 Cl1 O6 107.0(6) ?
O6' Cl1 O5' 110.7(6) ?
O4' Cl1 O5' 107.9(5) ?
O3 Cl1 O5' 138.1(5) ?
O6 Cl1 O5' 93.1(7) ?
O5 Cl1 O4 111.4(6) ?
O6' Cl1 O4 85.8(5) ?
O3 Cl1 O4 107.7(5) ?
O6 Cl1 O4 105.1(5) ?
O5' Cl1 O4 101.6(6) ?
O5 Cl1 O3' 86.1(6) ?
O6' Cl1 O3' 107.9(6) ?
O4' Cl1 O3' 107.7(5) ?
O6 Cl1 O3' 99.7(6) ?
O5' Cl1 O3' 107.0(5) ?
O4 Cl1 O3' 140.7(5) ?
C2 O1 Cu1 125.7(2) ?
C15 O2 Cu1 122.0(2) ?
C15 O2 H2 112(3) ?
Cu1 O2 H2 117(3) ?
C7 N1 C8 119.0(3) ?
C7 N1 Cu1 125.6(2) ?
C8 N1 Cu1 115.0(2) ?
C9 N2 C14 118.6(3) ?
C9 N2 Cu1 115.6(2) ?
C14 N2 Cu1 125.8(3) ?
C6 C1 C2 119.3(3) ?
C6 C1 C7 117.1(3) ?
C2 C1 C7 123.6(3) ?
O1 C2 C3 118.4(3) ?
O1 C2 C1 123.8(3) ?
C3 C2 C1 117.8(3) ?
C4 C3 C2 121.4(4) ?
C4 C3 H3 119.3 ?
C2 C3 H3 119.3 ?
C5 C4 C3 120.1(4) ?
C5 C4 H4 120.0 ?
C3 C4 H4 120.0 ?
C6 C5 C4 120.7(3) ?
C6 C5 Br1 119.9(3) ?
C4 C5 Br1 119.4(3) ?
C5 C6 C1 120.8(3) ?
C5 C6 H6 119.6 ?
C1 C6 H6 119.6 ?
N1 C7 C1 125.2(3) ?
N1 C7 H7 117.4 ?
C1 C7 H7 117.4 ?
N1 C8 C9 110.3(3) ?
N1 C8 H8A 109.6 ?
C9 C8 H8A 109.6 ?
N1 C8 H8B 109.6 ?
C9 C8 H8B 109.6 ?
H8A C8 H8B 108.1 ?
N2 C9 C11 121.9(4) ?
N2 C9 C8 116.0(3) ?
C11 C9 C8 122.1(4) ?
C12 C11 C9 118.9(4) ?
C12 C11 H11 120.6 ?
C9 C11 H11 120.6 ?
C11 C12 C13 119.7(4) ?
C11 C12 H12 120.1 ?
C13 C12 H12 120.1 ?
C12 C13 C14 118.6(4) ?
C12 C13 H13 120.7 ?
C14 C13 H13 120.7 ?
N2 C14 C13 122.3(4) ?
N2 C14 H14 118.8 ?
C13 C14 H14 118.8 ?
O2 C15 H15A 109.5 ?
O2 C15 H15B 109.5 ?
H15A C15 H15B 109.5 ?
O2 C15 H15C 109.5 ?
H15A C15 H15C 109.5 ?
H15B C15 H15C 109.5 ?

loop_
_geom_bond_atom_site_label_1
_geom_bond_atom_site_label_2
_geom_bond_distance
_geom_bond_publ_flag
Cu1 O1 1.902(2) y
Cu1 O3 2.491(7) yes
Cu1 N1 1.939(3) y
Cu1 N2 1.985(3) y
Cu1 O2 1.995(2) y
Br1 C5 1.910(4) ?
Cl1 O5 1.396(6) ?
Cl1 O6' 1.406(6) ?
Cl1 O4' 1.427(6) ?
Cl1 O3 1.430(5) ?
Cl1 O6 1.437(6) ?
Cl1 O5' 1.443(6) ?
Cl1 O4 1.453(5) ?
Cl1 O3' 1.453(5) ?
O1 C2 1.325(4) ?
O2 C15 1.465(5) ?
O2 H2 0.84(3) ?
N1 C7 1.279(4) ?
N1 C8 1.464(4) ?
N2 C9 1.333(5) ?
N2 C14 1.340(5) ?
C1 C6 1.408(5) ?
C1 C2 1.414(5) ?
C1 C7 1.439(5) ?
C2 C3 1.402(5) ?
C3 C4 1.377(5) ?
C3 H3 0.9300 ?
C4 C5 1.374(6) ?
C4 H4 0.9300 ?
C5 C6 1.355(5) ?
C6 H6 0.9300 ?
C7 H7 0.9300 ?
C8 C9 1.495(6) ?
C8 H8A 0.9700 ?
C8 H8B 0.9700 ?
C9 C11 1.382(5) ?
C11 C12 1.368(7) ?
C11 H11 0.9300 ?
C12 C13 1.369(6) ?
C12 H12 0.9300 ?
C13 C14 1.376(5) ?
C13 H13 0.9300 ?
C14 H14 0.9300 ?
C15 H15A 0.9600 ?
C15 H15B 0.9600 ?
C15 H15C 0.9600 ?

loop_
_geom_hbond_atom_site_label_D
_geom_hbond_atom_site_label_H
_geom_hbond_atom_site_label_A
_geom_hbond_site_symmetry_A
_geom_hbond_distance_DH
_geom_hbond_distance_HA
_geom_hbond_distance_DA
_geom_hbond_angle_DHA
_geom_hbond_publ_flag
O2 H2 O1 3_656 0.84(3) 1.87(3) 2.686(4) 165(3) yes
C6 H6 O4' 4_566 0.93 2.31 3.223(8) 166 yes
C7 H7 O5' 4_566 0.93 2.54 3.432(11) 161 yes
C13 H13 O4' 4_565 0.93 2.36 3.256(10) 162 yes
C14 H14 O2 . 0.93 2.51 3.041(5) 117 ?

loop_
_geom_torsion_atom_site_label_1
_geom_torsion_atom_site_label_2
_geom_torsion_atom_site_label_3
_geom_torsion_atom_site_label_4
_geom_torsion
N1 Cu1 O1 C2 17.1(3)
O2 Cu1 O1 C2 -159.2(3)
O1 Cu1 O2 C15 85.2(3)
N2 Cu1 O2 C15 -95.8(3)
O1 Cu1 N1 C7 -12.0(3)
N2 Cu1 N1 C7 169.3(3)
O1 Cu1 N1 C8 174.8(3)
N2 Cu1 N1 C8 -3.9(3)
N1 Cu1 N2 C9 0.7(2)
N1 Cu1 N2 C14 -179.4(3)
O2 Cu1 N2 C14 -3.2(3)
Cu1 O1 C2 C3 165.5(3)
Cu1 O1 C2 C1 -15.4(5)
C6 C1 C2 O1 -178.4(3)
C7 C1 C2 O1 3.2(5)
C6 C1 C2 C3 0.6(5)
C7 C1 C2 C3 -177.8(4)
O1 C2 C3 C4 178.5(4)
C1 C2 C3 C4 -0.6(6)
C2 C3 C4 C5 0.4(7)
C3 C4 C5 C6 -0.1(7)
C3 C4 C5 Br1 178.8(3)
C4 C5 C6 C1 0.2(6)
Br1 C5 C6 C1 -178.8(3)
C2 C1 C6 C5 -0.4(6)
C7 C1 C6 C5 178.1(4)
C8 N1 C7 C1 177.8(3)
Cu1 N1 C7 C1 4.9(5)
C6 C1 C7 N1 -176.1(4)
C2 C1 C7 N1 2.3(6)
C7 N1 C8 C9 -167.6(3)
Cu1 N1 C8 C9 6.1(4)
C14 N2 C9 C11 1.2(5)
Cu1 N2 C9 C11 -178.9(3)
C14 N2 C9 C8 -177.2(3)
Cu1 N2 C9 C8 2.6(4)
N1 C8 C9 N2 -5.6(5)
N1 C8 C9 C11 176.0(4)
N2 C9 C11 C12 -0.8(6)
C8 C9 C11 C12 177.6(4)
C9 C11 C12 C13 0.1(7)
C11 C12 C13 C14 0.2(7)
C9 N2 C14 C13 -1.0(6)
Cu1 N2 C14 C13 179.2(3)
C12 C13 C14 N2 0.3(7)
